data_4068030
loop_
_publ_author_name
'Song, Dong-Po'
'Shi, Xin-Cui'
'Wang, Yong-Xia'
'Yang, Ji-Xing'
'Li, Yue-Sheng'

_publ_section_title
;
 Ligand Steric and Electronic Effects on \b-Ketiminato Neutral Nickel(II)
 Olefin Polymerization Catalysts
;
_journal_issue 3
_journal_name_full Organometallics
_journal_page_first 966
_journal_paper_doi 10.1021/om2010194
_journal_volume 31
_journal_year 2012
_chemical_formula_sum 'C49 H46 N Ni O P'
_chemical_formula_weight 754.55
_chemical_name_systematic
; 
 ? 
;
_space_group_IT_number 14
_symmetry_cell_setting monoclinic
_symmetry_space_group_name_Hall '-P 2ybc'
_symmetry_space_group_name_H-M 'P 1 21/c 1'
_atom_sites_solution_hydrogens geom
_atom_sites_solution_primary direct
_atom_sites_solution_secondary difmap
_audit_creation_method SHELXL-97
_cell_angle_alpha 90.00
_cell_angle_beta 89.9240(10)
_cell_angle_gamma 90.00
_cell_formula_units_Z 4
_cell_length_a 13.5194(5)
_cell_length_b 11.3647(4)
_cell_length_c 25.5163(9)
_cell_measurement_reflns_used 9949
_cell_measurement_temperature 185(2)
_cell_measurement_theta_max 26.0425
_cell_measurement_theta_min 2.4000
_cell_volume 3920.4(2)
_computing_cell_refinement 'Bruker SMART'
_computing_data_collection 'Bruker SMART'
_computing_data_reduction 'Bruker SAINT'
_computing_molecular_graphics 'Bruker SHELXTL'
_computing_publication_material 'Bruker SHELXTL'
_computing_structure_refinement 'SHELXL-97 (Sheldrick, 1997)'
_computing_structure_solution 'SHELXS-97 (Sheldrick, 1990)'
_diffrn_ambient_temperature 185(2)
_diffrn_measured_fraction_theta_full 0.998
_diffrn_measured_fraction_theta_max 0.998
_diffrn_measurement_device_type 'Bruker APEX CCD area detector'
_diffrn_measurement_method 'phi and omega scans'
_diffrn_radiation_monochromator graphite
_diffrn_radiation_source 'fine-focus sealed tube'
_diffrn_radiation_type MoK\a
_diffrn_radiation_wavelength 0.71073
_diffrn_reflns_av_R_equivalents 0.0212
_diffrn_reflns_av_sigmaI/netI 0.0249
_diffrn_reflns_limit_h_max 14
_diffrn_reflns_limit_h_min -16
_diffrn_reflns_limit_k_max 13
_diffrn_reflns_limit_k_min -13
_diffrn_reflns_limit_l_max 27
_diffrn_reflns_limit_l_min -31
_diffrn_reflns_number 21308
_diffrn_reflns_theta_full 26.05
_diffrn_reflns_theta_max 26.05
_diffrn_reflns_theta_min 1.51
_exptl_absorpt_coefficient_mu 0.574
_exptl_absorpt_correction_T_max 0.950
_exptl_absorpt_correction_T_min 0.908
_exptl_absorpt_correction_type multi-scan
_exptl_absorpt_process_details (SADABS)
_exptl_crystal_density_diffrn 1.278
_exptl_crystal_density_method 'not measured'
_exptl_crystal_F_000 1592
_exptl_crystal_size_max 0.24
_exptl_crystal_size_mid 0.14
_exptl_crystal_size_min 0.09
_refine_diff_density_max 0.543
_refine_diff_density_min -0.241
_refine_diff_density_rms 0.056
_refine_ls_extinction_method none
_refine_ls_goodness_of_fit_ref 1.035
_refine_ls_hydrogen_treatment constr
_refine_ls_matrix_type full
_refine_ls_number_parameters 482
_refine_ls_number_reflns 7727
_refine_ls_number_restraints 0
_refine_ls_restrained_S_all 1.035
_refine_ls_R_factor_all 0.0386
_refine_ls_R_factor_gt 0.0321
_refine_ls_shift/su_max 0.000
_refine_ls_shift/su_mean 0.000
_refine_ls_structure_factor_coef Fsqd
_refine_ls_weighting_details 'calc w=1/[\s^2^(Fo^2^)+(0.0470P)^2^+1.4058P] where P=(Fo^2^+2Fc^2^)/3'
_refine_ls_weighting_scheme calc
_refine_ls_wR_factor_gt 0.0837
_refine_ls_wR_factor_ref 0.0873
_reflns_number_gt 6735
_reflns_number_total 7727
_reflns_threshold_expression >2sigma(I)
_cod_data_source_file om2010194_si_001.cif
_cod_data_source_block 4c
_cod_depositor_comments
;
The following automatic conversions were performed:

'_symmetry_cell_setting' value 'Monoclinic' changed to 'monoclinic'
according to /home/saulius/struct/CIF-dictionaries/cif_core.dic
dictionary named 'cif_core.dic' version 2.4.1 from 2010-06-29.

Automatic conversion script
Id: cif_fix_values 1715 2011-07-08 13:25:40Z adriana 
;
_cod_original_sg_symbol_H-M P2(1)/c
_cod_database_code 4068030

loop_
_symmetry_equiv_pos_as_xyz
'x, y, z'
'-x, y+1/2, -z+1/2'
'-x, -y, -z'
'x, -y-1/2, z-1/2'

loop_
_atom_site_label
_atom_site_type_symbol
_atom_site_fract_x
_atom_site_fract_y
_atom_site_fract_z
_atom_site_U_iso_or_equiv
_atom_site_adp_type
_atom_site_occupancy
_atom_site_symmetry_multiplicity
_atom_site_calc_flag
_atom_site_refinement_flags
Ni1 Ni 0.172559(14) 0.135164(17) 0.106393(7) 0.02045(7) Uani 1 1 d .
P1 P 0.12162(3) 0.28195(4) 0.056990(16) 0.02256(10) Uani 1 1 d .
N1 N 0.21044(10) 0.01067(11) 0.15366(5) 0.0215(3) Uani 1 1 d .
O1 O 0.03631(8) 0.10620(10) 0.11877(5) 0.0270(3) Uani 1 1 d .
C10 C 0.14864(13) -0.07356(14) 0.16750(6) 0.0262(4) Uani 1 1 d .
H10 H 0.1763 -0.1370 0.1868 0.031 Uiso 1 1 calc R
C9 C 0.04720(12) -0.08061(14) 0.15718(7) 0.0272(4) Uani 1 1 d .
H9 H 0.0134 -0.1521 0.1644 0.033 Uiso 1 1 calc R
C8 C -0.00555(12) 0.01339(14) 0.13681(6) 0.0233(3) Uani 1 1 d .
C7 C -0.11588(12) 0.01234(14) 0.13574(6) 0.0244(3) Uani 1 1 d .
C6 C -0.16404(13) -0.08054(16) 0.11243(7) 0.0313(4) Uani 1 1 d .
H6 H -0.1268 -0.1457 0.0999 0.038 Uiso 1 1 calc R
C5 C -0.26806(14) -0.08049(18) 0.10684(8) 0.0373(4) Uani 1 1 d .
H5 H -0.3000 -0.1442 0.0897 0.045 Uiso 1 1 calc R
C4 C -0.32269(13) 0.01077(18) 0.12598(8) 0.0366(4) Uani 1 1 d .
H4 H -0.3925 0.0103 0.1219 0.044 Uiso 1 1 calc R
C3 C -0.27659(13) 0.10603(16) 0.15180(7) 0.0310(4) Uani 1 1 d .
C2 C -0.17170(13) 0.10855(15) 0.15640(6) 0.0258(4) Uani 1 1 d .
C41 C -0.12767(14) 0.20554(16) 0.18223(7) 0.0331(4) Uani 1 1 d .
H41 H -0.0580 0.2072 0.1868 0.040 Uiso 1 1 calc R
C42 C -0.18347(16) 0.29651(18) 0.20067(8) 0.0431(5) Uani 1 1 d .
H42 H -0.1521 0.3620 0.2167 0.052 Uiso 1 1 calc R
C43 C -0.28711(17) 0.2943(2) 0.19614(8) 0.0474(5) Uani 1 1 d .
H43 H -0.3255 0.3579 0.2092 0.057 Uiso 1 1 calc R
C44 C -0.33224(15) 0.20113(19) 0.17306(8) 0.0425(5) Uani 1 1 d .
H44 H -0.4024 0.1993 0.1710 0.051 Uiso 1 1 calc R
C23 C -0.00435(12) 0.25171(14) 0.03448(6) 0.0246(3) Uani 1 1 d .
C24 C -0.01971(14) 0.15726(15) 0.00042(7) 0.0307(4) Uani 1 1 d .
H24 H 0.0354 0.1140 -0.0124 0.037 Uiso 1 1 calc R
C25 C -0.11415(15) 0.12592(16) -0.01494(7) 0.0360(4) Uani 1 1 d .
H25 H -0.1235 0.0624 -0.0386 0.043 Uiso 1 1 calc R
C26 C -0.19522(14) 0.18732(17) 0.00421(8) 0.0372(4) Uani 1 1 d .
H26 H -0.2602 0.1653 -0.0060 0.045 Uiso 1 1 calc R
C27 C -0.18104(14) 0.28058(17) 0.03814(8) 0.0358(4) Uani 1 1 d .
H27 H -0.2365 0.3227 0.0513 0.043 Uiso 1 1 calc R
C28 C -0.08584(13) 0.31304(15) 0.05314(7) 0.0291(4) Uani 1 1 d .
H28 H -0.0767 0.3776 0.0763 0.035 Uiso 1 1 calc R
C29 C 0.18274(13) 0.33966(14) -0.00214(7) 0.0278(4) Uani 1 1 d .
C30 C 0.12743(15) 0.36277(15) -0.04709(7) 0.0315(4) Uani 1 1 d .
H30 H 0.0585 0.3464 -0.0472 0.038 Uiso 1 1 calc R
C31 C 0.17156(17) 0.40942(17) -0.09178(7) 0.0406(5) Uani 1 1 d .
H31 H 0.1327 0.4246 -0.1220 0.049 Uiso 1 1 calc R
C32 C 0.27096(17) 0.43360(19) -0.09227(8) 0.0466(5) Uani 1 1 d .
H32 H 0.3013 0.4642 -0.1230 0.056 Uiso 1 1 calc R
C33 C 0.32656(17) 0.4132(2) -0.04791(9) 0.0511(6) Uani 1 1 d .
H33 H 0.3952 0.4308 -0.0480 0.061 Uiso 1 1 calc R
C34 C 0.28276(15) 0.36700(18) -0.00303(8) 0.0426(5) Uani 1 1 d .
H34 H 0.3218 0.3540 0.0274 0.051 Uiso 1 1 calc R
C35 C 0.11009(12) 0.41094(14) 0.09941(6) 0.0245(3) Uani 1 1 d .
C36 C 0.12126(13) 0.52589(15) 0.08160(7) 0.0301(4) Uani 1 1 d .
H36 H 0.1365 0.5403 0.0458 0.036 Uiso 1 1 calc R
C37 C 0.11015(15) 0.61944(15) 0.11601(8) 0.0361(4) Uani 1 1 d .
H37 H 0.1175 0.6978 0.1036 0.043 Uiso 1 1 calc R
C38 C 0.08852(14) 0.59960(16) 0.16826(7) 0.0331(4) Uani 1 1 d .
H38 H 0.0817 0.6642 0.1916 0.040 Uiso 1 1 calc R
C39 C 0.07685(14) 0.48583(16) 0.18649(7) 0.0329(4) Uani 1 1 d .
H39 H 0.0613 0.4721 0.2223 0.039 Uiso 1 1 calc R
C40 C 0.08792(13) 0.39214(15) 0.15237(7) 0.0292(4) Uani 1 1 d .
H40 H 0.0804 0.3140 0.1650 0.035 Uiso 1 1 calc R
C1 C 0.30422(13) 0.17739(16) 0.09071(7) 0.0300(4) Uani 1 1 d .
C45 C 0.35418(15) 0.2702(2) 0.11567(8) 0.0429(5) Uani 1 1 d .
H45 H 0.3207 0.3134 0.1422 0.052 Uiso 1 1 calc R
C46 C 0.45058(17) 0.3011(3) 0.10308(10) 0.0601(7) Uani 1 1 d .
H46 H 0.4818 0.3648 0.1206 0.072 Uiso 1 1 calc R
C47 C 0.50004(18) 0.2397(3) 0.06563(12) 0.0689(8) Uani 1 1 d .
H47 H 0.5661 0.2606 0.0570 0.083 Uiso 1 1 calc R
C48 C 0.4556(2) 0.1485(2) 0.04045(12) 0.0703(9) Uani 1 1 d .
H48 H 0.4911 0.1055 0.0147 0.084 Uiso 1 1 calc R
C49 C 0.35661(18) 0.11722(19) 0.05243(9) 0.0513(6) Uani 1 1 d .
H49 H 0.3259 0.0544 0.0340 0.062 Uiso 1 1 calc R
C11 C 0.30425(12) 0.00700(14) 0.18109(6) 0.0236(3) Uani 1 1 d .
C12 C 0.37332(13) -0.08209(15) 0.17138(7) 0.0277(4) Uani 1 1 d .
C20 C 0.35748(14) -0.18099(16) 0.13211(7) 0.0345(4) Uani 1 1 d .
H20 H 0.2936 -0.1661 0.1136 0.041 Uiso 1 1 calc R
C22 C 0.43959(17) -0.1849(2) 0.09112(9) 0.0512(6) Uani 1 1 d .
H22A H 0.4468 -0.1072 0.0750 0.077 Uiso 1 1 calc R
H22B H 0.4228 -0.2429 0.0641 0.077 Uiso 1 1 calc R
H22C H 0.5019 -0.2073 0.1079 0.077 Uiso 1 1 calc R
C21 C 0.34978(16) -0.30084(17) 0.15987(9) 0.0463(5) Uani 1 1 d .
H21A H 0.4115 -0.3170 0.1786 0.069 Uiso 1 1 calc R
H21B H 0.3383 -0.3627 0.1338 0.069 Uiso 1 1 calc R
H21C H 0.2947 -0.2992 0.1848 0.069 Uiso 1 1 calc R
C13 C 0.46111(13) -0.08081(17) 0.20029(7) 0.0334(4) Uani 1 1 d .
H13 H 0.5091 -0.1404 0.1942 0.040 Uiso 1 1 calc R
C14 C 0.47997(13) 0.00429(17) 0.23725(8) 0.0362(4) Uani 1 1 d .
H14 H 0.5404 0.0035 0.2562 0.043 Uiso 1 1 calc R
C15 C 0.41008(13) 0.09146(17) 0.24670(7) 0.0336(4) Uani 1 1 d .
H15 H 0.4229 0.1497 0.2725 0.040 Uiso 1 1 calc R
C16 C 0.32144(12) 0.09492(15) 0.21891(6) 0.0267(4) Uani 1 1 d .
C17 C 0.24498(13) 0.19038(16) 0.22976(7) 0.0289(4) Uani 1 1 d .
H17 H 0.2180 0.2156 0.1951 0.035 Uiso 1 1 calc R
C18 C 0.15785(16) 0.1441(2) 0.26195(8) 0.0437(5) Uani 1 1 d .
H18A H 0.1243 0.0816 0.2424 0.066 Uiso 1 1 calc R
H18B H 0.1113 0.2084 0.2688 0.066 Uiso 1 1 calc R
H18C H 0.1821 0.1126 0.2953 0.066 Uiso 1 1 calc R
C19 C 0.28778(16) 0.30024(19) 0.25601(9) 0.0460(5) Uani 1 1 d .
H19A H 0.3066 0.2815 0.2921 0.069 Uiso 1 1 calc R
H19B H 0.2379 0.3628 0.2562 0.069 Uiso 1 1 calc R
H19C H 0.3462 0.3267 0.2365 0.069 Uiso 1 1 calc R

loop_
_atom_site_aniso_label
_atom_site_aniso_U_11
_atom_site_aniso_U_22
_atom_site_aniso_U_33
_atom_site_aniso_U_23
_atom_site_aniso_U_13
_atom_site_aniso_U_12
Ni1 0.02244(12) 0.01820(12) 0.02072(12) 0.00173(8) -0.00141(8) 0.00108(8)
P1 0.0256(2) 0.0193(2) 0.0227(2) 0.00282(16) -0.00199(16) 0.00117(16)
N1 0.0229(7) 0.0199(7) 0.0217(6) 0.0011(5) -0.0041(5) 0.0009(5)
O1 0.0232(6) 0.0237(6) 0.0341(6) 0.0078(5) -0.0015(5) 0.0006(5)
C10 0.0308(9) 0.0191(8) 0.0286(9) 0.0041(7) -0.0041(7) 0.0028(7)
C9 0.0271(9) 0.0183(8) 0.0361(9) 0.0032(7) -0.0027(7) -0.0021(7)
C8 0.0254(8) 0.0228(8) 0.0215(8) -0.0016(6) -0.0021(6) -0.0011(6)
C7 0.0259(8) 0.0246(8) 0.0228(8) 0.0048(6) -0.0014(6) -0.0001(7)
C6 0.0295(9) 0.0280(9) 0.0365(10) -0.0002(8) 0.0008(7) -0.0020(7)
C5 0.0325(10) 0.0405(11) 0.0388(10) -0.0004(9) -0.0037(8) -0.0106(8)
C4 0.0234(9) 0.0466(12) 0.0397(10) 0.0094(9) -0.0028(8) -0.0035(8)
C3 0.0291(9) 0.0360(10) 0.0280(9) 0.0071(7) 0.0009(7) 0.0032(8)
C2 0.0275(9) 0.0269(8) 0.0230(8) 0.0046(7) 0.0002(7) 0.0017(7)
C41 0.0371(10) 0.0334(10) 0.0287(9) -0.0034(8) 0.0004(8) -0.0004(8)
C42 0.0580(14) 0.0361(11) 0.0351(11) -0.0085(8) 0.0061(9) 0.0020(10)
C43 0.0564(14) 0.0436(12) 0.0422(12) -0.0019(9) 0.0134(10) 0.0186(10)
C44 0.0344(11) 0.0521(13) 0.0409(11) 0.0078(10) 0.0079(9) 0.0137(9)
C23 0.0294(9) 0.0211(8) 0.0231(8) 0.0056(6) -0.0051(7) 0.0008(7)
C24 0.0376(10) 0.0255(9) 0.0290(9) 0.0000(7) -0.0035(7) 0.0030(7)
C25 0.0475(12) 0.0292(10) 0.0315(10) -0.0010(7) -0.0105(8) -0.0044(8)
C26 0.0335(10) 0.0380(11) 0.0401(10) 0.0041(9) -0.0138(8) -0.0050(8)
C27 0.0302(10) 0.0379(10) 0.0392(10) 0.0020(8) -0.0037(8) 0.0037(8)
C28 0.0329(9) 0.0257(9) 0.0286(9) 0.0006(7) -0.0043(7) 0.0022(7)
C29 0.0356(10) 0.0206(8) 0.0272(9) 0.0046(7) 0.0034(7) 0.0035(7)
C30 0.0441(11) 0.0252(9) 0.0252(9) -0.0008(7) -0.0001(8) 0.0024(8)
C31 0.0610(14) 0.0356(10) 0.0251(9) 0.0016(8) 0.0038(9) 0.0048(10)
C32 0.0611(14) 0.0406(12) 0.0381(11) 0.0118(9) 0.0155(10) 0.0072(10)
C33 0.0404(12) 0.0514(13) 0.0616(14) 0.0223(11) 0.0105(10) -0.0005(10)
C34 0.0382(11) 0.0446(12) 0.0449(12) 0.0194(9) -0.0030(9) -0.0003(9)
C35 0.0240(8) 0.0221(8) 0.0276(8) 0.0004(7) -0.0047(7) 0.0010(6)
C36 0.0370(10) 0.0245(9) 0.0287(9) 0.0040(7) -0.0082(7) -0.0023(7)
C37 0.0468(12) 0.0203(9) 0.0412(11) 0.0013(7) -0.0112(9) -0.0050(8)
C38 0.0359(10) 0.0260(9) 0.0375(10) -0.0078(8) -0.0069(8) 0.0009(8)
C39 0.0376(10) 0.0309(9) 0.0301(9) -0.0012(7) 0.0008(8) 0.0034(8)
C40 0.0328(9) 0.0224(8) 0.0324(9) 0.0030(7) 0.0006(7) 0.0021(7)
C1 0.0264(9) 0.0351(10) 0.0286(9) 0.0130(7) 0.0021(7) 0.0044(7)
C45 0.0355(11) 0.0617(14) 0.0317(10) 0.0098(9) -0.0039(8) -0.0152(10)
C46 0.0384(12) 0.0885(19) 0.0534(14) 0.0250(14) -0.0093(11) -0.0203(13)
C47 0.0363(13) 0.081(2) 0.090(2) 0.0400(17) 0.0070(13) 0.0031(13)
C48 0.0664(17) 0.0619(17) 0.0825(19) 0.0225(15) 0.0449(15) 0.0278(14)
C49 0.0588(14) 0.0373(11) 0.0578(14) 0.0077(10) 0.0278(11) 0.0077(10)
C11 0.0229(8) 0.0256(8) 0.0222(8) 0.0064(6) -0.0023(6) -0.0020(6)
C12 0.0269(9) 0.0279(9) 0.0283(9) 0.0052(7) -0.0019(7) 0.0023(7)
C20 0.0322(10) 0.0322(10) 0.0392(10) -0.0038(8) -0.0077(8) 0.0076(8)
C22 0.0558(14) 0.0492(13) 0.0486(13) -0.0098(10) 0.0042(11) 0.0123(11)
C21 0.0453(12) 0.0300(10) 0.0635(14) -0.0023(10) -0.0149(10) 0.0010(9)
C13 0.0247(9) 0.0346(10) 0.0411(10) 0.0052(8) -0.0028(8) 0.0037(7)
C14 0.0262(9) 0.0398(11) 0.0427(11) 0.0047(8) -0.0110(8) -0.0027(8)
C15 0.0328(10) 0.0363(10) 0.0317(9) 0.0002(8) -0.0086(8) -0.0059(8)
C16 0.0281(9) 0.0282(9) 0.0237(8) 0.0041(7) -0.0032(7) -0.0025(7)
C17 0.0317(9) 0.0310(9) 0.0241(8) -0.0030(7) -0.0038(7) 0.0007(7)
C18 0.0449(12) 0.0533(13) 0.0329(10) -0.0006(9) 0.0101(9) 0.0037(10)
C19 0.0450(12) 0.0427(12) 0.0504(12) -0.0187(10) -0.0108(10) 0.0043(9)

loop_
_atom_type_symbol
_atom_type_description
_atom_type_scat_dispersion_real
_atom_type_scat_dispersion_imag
_atom_type_scat_source
C C 0.0033 0.0016 'International Tables Vol C Tables 4.2.6.8 and 6.1.1.4'
H H 0.0000 0.0000 'International Tables Vol C Tables 4.2.6.8 and 6.1.1.4'
N N 0.0061 0.0033 'International Tables Vol C Tables 4.2.6.8 and 6.1.1.4'
O O 0.0106 0.0060 'International Tables Vol C Tables 4.2.6.8 and 6.1.1.4'
P P 0.1023 0.0942 'International Tables Vol C Tables 4.2.6.8 and 6.1.1.4'
Ni Ni 0.3393 1.1124 'International Tables Vol C Tables 4.2.6.8 and 6.1.1.4'

loop_
_geom_angle_atom_site_label_1
_geom_angle_atom_site_label_2
_geom_angle_atom_site_label_3
_geom_angle
C1 Ni1 O1 174.45(6)
C1 Ni1 N1 93.90(6)
O1 Ni1 N1 91.56(5)
C1 Ni1 P1 88.95(5)
O1 Ni1 P1 85.55(4)
N1 Ni1 P1 175.71(4)
C35 P1 C23 104.93(8)
C35 P1 C29 103.74(8)
C23 P1 C29 103.09(8)
C35 P1 Ni1 107.15(5)
C23 P1 Ni1 109.22(5)
C29 P1 Ni1 126.80(6)
C10 N1 C11 113.85(13)
C10 N1 Ni1 122.09(11)
C11 N1 Ni1 123.78(10)
C8 O1 Ni1 129.09(11)
N1 C10 C9 127.75(15)
N1 C10 H10 116.1
C9 C10 H10 116.1
C8 C9 C10 122.11(15)
C8 C9 H9 118.9
C10 C9 H9 118.9
O1 C8 C9 122.78(15)
O1 C8 C7 116.16(14)
C9 C8 C7 121.05(15)
C6 C7 C2 119.78(16)
C6 C7 C8 119.19(15)
C2 C7 C8 120.97(15)
C7 C6 C5 120.97(17)
C7 C6 H6 119.5
C5 C6 H6 119.5
C4 C5 C6 120.18(18)
C4 C5 H5 119.9
C6 C5 H5 119.9
C5 C4 C3 120.73(17)
C5 C4 H4 119.6
C3 C4 H4 119.6
C4 C3 C2 119.61(17)
C4 C3 C44 121.75(17)
C2 C3 C44 118.64(18)
C41 C2 C3 118.26(16)
C41 C2 C7 123.05(16)
C3 C2 C7 118.68(16)
C42 C41 C2 121.22(18)
C42 C41 H41 119.4
C2 C41 H41 119.4
C41 C42 C43 120.6(2)
C41 C42 H42 119.7
C43 C42 H42 119.7
C44 C43 C42 119.89(19)
C44 C43 H43 120.1
C42 C43 H43 120.1
C43 C44 C3 121.33(19)
C43 C44 H44 119.3
C3 C44 H44 119.3
C28 C23 C24 118.74(16)
C28 C23 P1 122.45(13)
C24 C23 P1 118.60(13)
C25 C24 C23 120.83(17)
C25 C24 H24 119.6
C23 C24 H24 119.6
C24 C25 C26 119.98(17)
C24 C25 H25 120.0
C26 C25 H25 120.0
C27 C26 C25 119.75(17)
C27 C26 H26 120.1
C25 C26 H26 120.1
C26 C27 C28 120.28(18)
C26 C27 H27 119.9
C28 C27 H27 119.9
C23 C28 C27 120.41(17)
C23 C28 H28 119.8
C27 C28 H28 119.8
C34 C29 C30 117.89(16)
C34 C29 P1 121.99(14)
C30 C29 P1 120.04(14)
C31 C30 C29 121.05(19)
C31 C30 H30 119.5
C29 C30 H30 119.5
C32 C31 C30 120.20(19)
C32 C31 H31 119.9
C30 C31 H31 119.9
C31 C32 C33 119.58(19)
C31 C32 H32 120.2
C33 C32 H32 120.2
C32 C33 C34 120.5(2)
C32 C33 H33 119.8
C34 C33 H33 119.8
C29 C34 C33 120.78(19)
C29 C34 H34 119.6
C33 C34 H34 119.6
C36 C35 C40 118.77(15)
C36 C35 P1 123.39(13)
C40 C35 P1 117.84(12)
C37 C36 C35 120.10(16)
C37 C36 H36 120.0
C35 C36 H36 120.0
C38 C37 C36 120.52(16)
C38 C37 H37 119.7
C36 C37 H37 119.7
C37 C38 C39 120.04(17)
C37 C38 H38 120.0
C39 C38 H38 120.0
C40 C39 C38 119.71(17)
C40 C39 H39 120.1
C38 C39 H39 120.1
C39 C40 C35 120.85(16)
C39 C40 H40 119.6
C35 C40 H40 119.6
C49 C1 C45 116.37(18)
C49 C1 Ni1 120.35(16)
C45 C1 Ni1 123.28(15)
C46 C45 C1 122.5(2)
C46 C45 H45 118.8
C1 C45 H45 118.8
C47 C46 C45 119.6(3)
C47 C46 H46 120.2
C45 C46 H46 120.2
C46 C47 C48 120.4(2)
C46 C47 H47 119.8
C48 C47 H47 119.8
C47 C48 C49 120.5(2)
C47 C48 H48 119.8
C49 C48 H48 119.8
C1 C49 C48 120.6(2)
C1 C49 H49 119.7
C48 C49 H49 119.7
C12 C11 C16 121.59(15)
C12 C11 N1 121.29(15)
C16 C11 N1 117.10(14)
C11 C12 C13 117.76(16)
C11 C12 C20 123.83(15)
C13 C12 C20 118.40(15)
C12 C20 C22 111.75(16)
C12 C20 C21 111.12(16)
C22 C20 C21 109.78(17)
C12 C20 H20 108.0
C22 C20 H20 108.0
C21 C20 H20 108.0
C20 C22 H22A 109.5
C20 C22 H22B 109.5
H22A C22 H22B 109.5
C20 C22 H22C 109.5
H22A C22 H22C 109.5
H22B C22 H22C 109.5
C20 C21 H21A 109.5
C20 C21 H21B 109.5
H21A C21 H21B 109.5
C20 C21 H21C 109.5
H21A C21 H21C 109.5
H21B C21 H21C 109.5
C14 C13 C12 121.84(17)
C14 C13 H13 119.1
C12 C13 H13 119.1
C13 C14 C15 119.59(16)
C13 C14 H14 120.2
C15 C14 H14 120.2
C14 C15 C16 121.11(17)
C14 C15 H15 119.4
C16 C15 H15 119.4
C15 C16 C11 118.12(16)
C15 C16 C17 120.75(16)
C11 C16 C17 121.13(14)
C16 C17 C18 112.01(15)
C16 C17 C19 113.79(15)
C18 C17 C19 109.69(16)
C16 C17 H17 107.0
C18 C17 H17 107.0
C19 C17 H17 107.0
C17 C18 H18A 109.5
C17 C18 H18B 109.5
H18A C18 H18B 109.5
C17 C18 H18C 109.5
H18A C18 H18C 109.5
H18B C18 H18C 109.5
C17 C19 H19A 109.5
C17 C19 H19B 109.5
H19A C19 H19B 109.5
C17 C19 H19C 109.5
H19A C19 H19C 109.5
H19B C19 H19C 109.5

loop_
_geom_bond_atom_site_label_1
_geom_bond_atom_site_label_2
_geom_bond_distance
Ni1 C1 1.8860(17)
Ni1 O1 1.8972(11)
Ni1 N1 1.9289(13)
Ni1 P1 2.2020(4)
P1 C35 1.8287(17)
P1 C23 1.8306(17)
P1 C29 1.8401(17)
N1 C10 1.318(2)
N1 C11 1.450(2)
O1 C8 1.2823(19)
C10 C9 1.399(2)
C10 H10 0.9500
C9 C8 1.386(2)
C9 H9 0.9500
C8 C7 1.492(2)
C7 C6 1.376(2)
C7 C2 1.429(2)
C6 C5 1.414(3)
C6 H6 0.9500
C5 C4 1.363(3)
C5 H5 0.9500
C4 C3 1.413(3)
C4 H4 0.9500
C3 C2 1.423(2)
C3 C44 1.424(3)
C2 C41 1.416(2)
C41 C42 1.363(3)
C41 H41 0.9500
C42 C43 1.406(3)
C42 H42 0.9500
C43 C44 1.357(3)
C43 H43 0.9500
C44 H44 0.9500
C23 C28 1.387(2)
C23 C24 1.397(2)
C24 C25 1.383(3)
C24 H24 0.9500
C25 C26 1.388(3)
C25 H25 0.9500
C26 C27 1.382(3)
C26 H26 0.9500
C27 C28 1.393(3)
C27 H27 0.9500
C28 H28 0.9500
C29 C34 1.388(3)
C29 C30 1.395(2)
C30 C31 1.391(3)
C30 H30 0.9500
C31 C32 1.372(3)
C31 H31 0.9500
C32 C33 1.379(3)
C32 H32 0.9500
C33 C34 1.391(3)
C33 H33 0.9500
C34 H34 0.9500
C35 C36 1.391(2)
C35 C40 1.400(2)
C36 C37 1.387(3)
C36 H36 0.9500
C37 C38 1.383(3)
C37 H37 0.9500
C38 C39 1.383(3)
C38 H38 0.9500
C39 C40 1.383(2)
C39 H39 0.9500
C40 H40 0.9500
C1 C49 1.386(3)
C1 C45 1.405(3)
C45 C46 1.387(3)
C45 H45 0.9500
C46 C47 1.358(4)
C46 H46 0.9500
C47 C48 1.360(4)
C47 H47 0.9500
C48 C49 1.417(3)
C48 H48 0.9500
C49 H49 0.9500
C11 C12 1.399(2)
C11 C16 1.409(2)
C12 C13 1.398(2)
C12 C20 1.521(2)
C20 C22 1.525(3)
C20 C21 1.539(3)
C20 H20 1.0000
C22 H22A 0.9800
C22 H22B 0.9800
C22 H22C 0.9800
C21 H21A 0.9800
C21 H21B 0.9800
C21 H21C 0.9800
C13 C14 1.375(3)
C13 H13 0.9500
C14 C15 1.390(3)
C14 H14 0.9500
C15 C16 1.394(2)
C15 H15 0.9500
C16 C17 1.524(2)
C17 C18 1.528(3)
C17 C19 1.531(3)
C17 H17 1.0000
C18 H18A 0.9800
C18 H18B 0.9800
C18 H18C 0.9800
C19 H19A 0.9800
C19 H19B 0.9800
C19 H19C 0.9800
